data_2206647
loop_
_publ_author_name
'Zhang, Xian-Ming'

_publ_section_title
;
Hexakis(1-oxido-1<i>H</i>-benzotriazol-3-ium-\k<i>O</i>)iron(III)
tris(perchlorate) acetonitrile disolvate
;
_journal_coeditor_code BV6025
_journal_issue 9
_journal_name_full 'Acta Crystallographica, Section E'
_journal_page_first o1799
_journal_page_last o1800
_journal_paper_doi 10.1107/S1600536805025882
_journal_volume 61
_journal_year 2005
_chemical_formula_iupac '[Fe (C6 H5 N3 O)6] (Cl O4)3, 2C2 H3 N1'
_chemical_formula_moiety 'C36 H30 Fe N18 O6 3+, 3Cl O4 -, 2C2 H3 N1'
_chemical_formula_sum 'C40 H36 Cl3 Fe N20 O18'
_chemical_formula_weight 1247.09
_chemical_name_systematic
;
Hexakis(1-oxido-1H-benzotriazol-3-ium-\kO)iron(III) tris(perchlorate)
acetonitrile disolvate
;
_space_group_IT_number 176
_symmetry_cell_setting hexagonal
_symmetry_space_group_name_Hall '-P 6c'
_symmetry_space_group_name_H-M 'P 63/m'
_atom_sites_solution_hydrogens geom
_atom_sites_solution_primary direct
_atom_sites_solution_secondary difmap
_audit_creation_method SHELXL-97
_cell_angle_alpha 90.00
_cell_angle_beta 90.00
_cell_angle_gamma 120.00
_cell_formula_units_Z 2
_cell_length_a 10.2197(4)
_cell_length_b 10.2197(4)
_cell_length_c 28.3118(14)
_cell_measurement_reflns_used 164
_cell_measurement_temperature 293(2)
_cell_measurement_theta_max 26
_cell_measurement_theta_min 2.5
_cell_volume 2560.79(19)
_computing_cell_refinement SMART
_computing_data_collection 'SMART (Bruker, 2001)'
_computing_data_reduction 'SAINT (Bruker, 2001)'
_computing_molecular_graphics 'ORTEPII (Johnson, 1976)'
_computing_publication_material SHELXL97
_computing_structure_refinement 'SHELXL97 (Sheldrick, 1997)'
_computing_structure_solution 'SHELXS97 (Sheldrick, 1997)'
_diffrn_ambient_temperature 293(2)
_diffrn_measured_fraction_theta_full 1.000
_diffrn_measured_fraction_theta_max 1.000
_diffrn_measurement_device_type 'Bruker APEX area-dector'
_diffrn_measurement_method '\f and \w'
_diffrn_radiation_monochromator graphite
_diffrn_radiation_source 'fine-focus sealed tube'
_diffrn_radiation_type MoK\a
_diffrn_radiation_wavelength 0.71073
_diffrn_reflns_av_R_equivalents 0.0000
_diffrn_reflns_av_sigmaI/netI 0.0189
_diffrn_reflns_limit_h_max 9
_diffrn_reflns_limit_h_min -11
_diffrn_reflns_limit_k_max 13
_diffrn_reflns_limit_k_min -12
_diffrn_reflns_limit_l_max 38
_diffrn_reflns_limit_l_min -34
_diffrn_reflns_number 2319
_diffrn_reflns_theta_full 29.00
_diffrn_reflns_theta_max 29.00
_diffrn_reflns_theta_min 1.44
_diffrn_standards_decay_% 0
_diffrn_standards_interval_time 0
_diffrn_standards_number 0
_exptl_absorpt_coefficient_mu 0.545
_exptl_absorpt_correction_T_max 0.9082
_exptl_absorpt_correction_T_min 0.8448
_exptl_absorpt_correction_type multi-scan
_exptl_absorpt_process_details '(SADABS; Sheldrick, 1996)'
_exptl_crystal_colour colorless
_exptl_crystal_density_diffrn 1.617
_exptl_crystal_density_method 'not measured'
_exptl_crystal_description 'hexagonal block'
_exptl_crystal_F_000 1274
_exptl_crystal_size_max 0.32
_exptl_crystal_size_mid 0.30
_exptl_crystal_size_min 0.18
_refine_diff_density_max 1.178
_refine_diff_density_min -0.748
_refine_ls_extinction_method none
_refine_ls_goodness_of_fit_ref 1.142
_refine_ls_hydrogen_treatment mixed
_refine_ls_matrix_type full
_refine_ls_number_parameters 137
_refine_ls_number_reflns 2319
_refine_ls_number_restraints 0
_refine_ls_restrained_S_all 1.142
_refine_ls_R_factor_all 0.0558
_refine_ls_R_factor_gt 0.0411
_refine_ls_shift/su_max 0.000
_refine_ls_shift/su_mean 0.000
_refine_ls_structure_factor_coef Fsqd
_refine_ls_weighting_details 'calc w = 1/[\s^2^(Fo^2^)+(0.0334P)^2^+5.4288P] where P = (Fo^2^+2Fc^2^)/3'
_refine_ls_weighting_scheme calc
_refine_ls_wR_factor_gt 0.0965
_refine_ls_wR_factor_ref 0.1136
_reflns_number_gt 1935
_reflns_number_total 2319
_reflns_threshold_expression I>2\s(I)
_cod_data_source_file bv6025.cif
_cod_database_code 2206647

loop_
_symmetry_equiv_pos_as_xyz
'x, y, z'
'-y, x-y, z'
'-x+y, -x, z'
'-x, -y, z+1/2'
'y, -x+y, z+1/2'
'x-y, x, z+1/2'
'-x, -y, -z'
'y, -x+y, -z'
'x-y, x, -z'
'x, y, -z-1/2'
'-y, x-y, -z-1/2'
'-x+y, -x, -z-1/2'

loop_
_atom_site_label
_atom_site_fract_x
_atom_site_fract_y
_atom_site_fract_z
_atom_site_U_iso_or_equiv
_atom_site_adp_type
_atom_site_calc_flag
_atom_site_refinement_flags
_atom_site_occupancy
_atom_site_type_symbol
Fe1 0.0000 0.0000 0.0000 0.00954(16) Uani d S 1 Fe
Cl1 0.30616(8) 0.27232(9) 0.2500 0.01748(17) Uani d S 1 Cl
O1 0.14007(16) 0.18082(16) 0.03900(5) 0.0128(3) Uani d . 1 O
O2 0.1535(3) 0.2543(4) 0.2500 0.0312(6) Uani d S 1 O
O3 0.4140(3) 0.4313(3) 0.2500 0.0313(6) Uani d S 1 O
O4 0.3204(2) 0.2028(2) 0.20818(6) 0.0275(4) Uani d . 1 O
N1 0.09896(19) 0.22205(19) 0.07812(6) 0.0116(3) Uani d . 1 N
N2 0.1374(2) 0.1934(2) 0.11941(6) 0.0136(3) Uani d . 1 N
N3 0.0886(2) 0.2563(2) 0.15069(6) 0.0145(3) Uani d . 1 N
N4 0.3333 0.6667 0.08686(19) 0.0400(10) Uani d S 1 N
C1 0.0190(2) 0.3257(2) 0.12983(7) 0.0131(4) Uani d . 1 C
C2 -0.0438(2) 0.4106(2) 0.14744(8) 0.0170(4) Uani d . 1 C
H2A -0.0483 0.4262 0.1796 0.020 Uiso calc R 1 H
C3 -0.0982(2) 0.4692(2) 0.11410(8) 0.0188(4) Uani d . 1 C
H3A -0.1386 0.5284 0.1240 0.023 Uiso calc R 1 H
C4 -0.0948(2) 0.4423(3) 0.06480(8) 0.0186(4) Uani d . 1 C
H4A -0.1352 0.4826 0.0438 0.022 Uiso calc R 1 H
C5 -0.0339(2) 0.3592(2) 0.04734(8) 0.0154(4) Uani d . 1 C
H5A -0.0322 0.3410 0.0152 0.019 Uiso calc R 1 H
C6 0.0256(2) 0.3035(2) 0.08134(7) 0.0121(4) Uani d . 1 C
C7 0.3333 0.6667 0.1271(2) 0.0298(10) Uani d S 1 C
C8 0.3333 0.6667 0.1786(2) 0.0327(11) Uani d S 1 C
H8A 0.417(4) 0.751(4) 0.1938(12) 0.051(11) Uiso d . 1 H
H3B 0.104(3) 0.245(3) 0.1823(11) 0.023(7) Uiso d . 1 H

loop_
_atom_site_aniso_label
_atom_site_aniso_U_11
_atom_site_aniso_U_22
_atom_site_aniso_U_33
_atom_site_aniso_U_12
_atom_site_aniso_U_13
_atom_site_aniso_U_23
Fe1 0.0108(2) 0.0108(2) 0.0069(3) 0.00542(10) 0.000 0.000
Cl1 0.0205(4) 0.0215(4) 0.0100(3) 0.0102(3) 0.000 0.000
O1 0.0136(7) 0.0156(7) 0.0094(6) 0.0074(6) 0.0010(5) -0.0032(5)
O2 0.0241(13) 0.0592(19) 0.0157(11) 0.0250(13) 0.000 0.000
O3 0.0364(15) 0.0242(13) 0.0221(12) 0.0069(11) 0.000 0.000
O4 0.0378(10) 0.0348(10) 0.0155(8) 0.0222(9) 0.0003(7) -0.0068(7)
N1 0.0119(7) 0.0119(7) 0.0101(7) 0.0053(6) -0.0011(6) -0.0012(6)
N2 0.0145(8) 0.0149(8) 0.0100(8) 0.0064(7) -0.0019(6) -0.0014(6)
N3 0.0164(8) 0.0152(8) 0.0108(8) 0.0070(7) -0.0005(6) -0.0015(6)
N4 0.0330(14) 0.0330(14) 0.054(3) 0.0165(7) 0.000 0.000
C1 0.0126(9) 0.0119(9) 0.0125(9) 0.0045(7) -0.0001(7) -0.0005(7)
C2 0.0166(10) 0.0145(9) 0.0164(10) 0.0052(8) 0.0029(8) -0.0037(8)
C3 0.0170(10) 0.0145(9) 0.0262(11) 0.0088(8) 0.0055(8) -0.0010(8)
C4 0.0172(10) 0.0176(10) 0.0227(11) 0.0100(8) 0.0023(8) 0.0052(8)
C5 0.0149(9) 0.0157(9) 0.0147(9) 0.0069(8) 0.0007(7) 0.0019(8)
C6 0.0116(9) 0.0098(8) 0.0137(9) 0.0044(7) 0.0015(7) -0.0013(7)
C7 0.0184(12) 0.0184(12) 0.053(3) 0.0092(6) 0.000 0.000
C8 0.0237(13) 0.0237(13) 0.051(3) 0.0119(7) 0.000 0.000

loop_
_atom_type_symbol
_atom_type_description
_atom_type_scat_dispersion_real
_atom_type_scat_dispersion_imag
_atom_type_scat_source
C C 0.0033 0.0016 'International Tables Vol C Tables 4.2.6.8 and 6.1.1.4'
H H 0.0000 0.0000 'International Tables Vol C Tables 4.2.6.8 and 6.1.1.4'
N N 0.0061 0.0033 'International Tables Vol C Tables 4.2.6.8 and 6.1.1.4'
O O 0.0106 0.0060 'International Tables Vol C Tables 4.2.6.8 and 6.1.1.4'
Cl Cl 0.1484 0.1585 'International Tables Vol C Tables 4.2.6.8 and 6.1.1.4'
Fe Fe 0.3463 0.8444 'International Tables Vol C Tables 4.2.6.8 and 6.1.1.4'

loop_
_geom_angle_atom_site_label_1
_geom_angle_atom_site_label_2
_geom_angle_atom_site_label_3
_geom_angle_site_symmetry_1
_geom_angle_site_symmetry_3
_geom_angle
_geom_angle_publ_flag
O1 Fe1 O1 7 . 180.00(10) yes
O1 Fe1 O1 7 9 92.70(6) yes
O1 Fe1 O1 . 9 87.30(6) yes
O1 Fe1 O1 7 3 87.30(6) ?
O1 Fe1 O1 . 3 92.70(6) ?
O1 Fe1 O1 9 3 180.00(9) ?
O1 Fe1 O1 7 8 92.70(6) ?
O1 Fe1 O1 . 8 87.30(6) ?
O1 Fe1 O1 9 8 92.70(6) ?
O1 Fe1 O1 3 8 87.30(6) ?
O1 Fe1 O1 7 2 87.30(6) ?
O1 Fe1 O1 . 2 92.70(6) ?
O1 Fe1 O1 9 2 87.30(6) ?
O1 Fe1 O1 3 2 92.70(6) ?
O1 Fe1 O1 8 2 180.00(11) ?
O4 Cl1 O4 . 10_556 112.35(16) ?
O4 Cl1 O3 . . 110.60(11) ?
O4 Cl1 O3 10_556 . 110.60(11) ?
O4 Cl1 O2 . . 107.62(11) ?
O4 Cl1 O2 10_556 . 107.62(11) ?
O3 Cl1 O2 . . 107.84(18) ?
N1 O1 Fe1 . . 123.92(12) ?
N2 N1 O1 . . 119.70(16) ?
N2 N1 C6 . . 113.02(17) ?
O1 N1 C6 . . 127.14(17) ?
N1 N2 N3 . . 105.01(16) ?
N2 N3 C1 . . 112.47(17) ?
N2 N3 H3B . . 117.3(19) ?
C1 N3 H3B . . 130.2(19) ?
N3 C1 C6 . . 105.09(18) ?
N3 C1 C2 . . 133.30(19) ?
C6 C1 C2 . . 121.54(19) ?
C3 C2 C1 . . 115.77(19) ?
C3 C2 H2A . . 122.1 ?
C1 C2 H2A . . 122.1 ?
C2 C3 C4 . . 122.2(2) ?
C2 C3 H3A . . 118.9 ?
C4 C3 H3A . . 118.9 ?
C5 C4 C3 . . 122.3(2) ?
C5 C4 H4A . . 118.9 ?
C3 C4 H4A . . 118.9 ?
C4 C5 C6 . . 115.3(2) ?
C4 C5 H5A . . 122.4 ?
C6 C5 H5A . . 122.4 ?
N1 C6 C1 . . 104.40(18) ?
N1 C6 C5 . . 132.76(19) ?
C1 C6 C5 . . 122.85(19) ?
N4 C7 C8 . . 180.0000(10) ?
C7 C8 H8A . . 117(2) ?

loop_
_geom_bond_atom_site_label_1
_geom_bond_atom_site_label_2
_geom_bond_site_symmetry_2
_geom_bond_distance
_geom_bond_publ_flag
Fe1 O1 . 2.0095(14) yes
Fe1 O1 7 2.0095(14) ?
Fe1 O1 9 2.0095(14) ?
Fe1 O1 3 2.0095(14) ?
Fe1 O1 8 2.0095(14) ?
Fe1 O1 2 2.0095(14) ?
Cl1 O4 . 1.4251(17) ?
Cl1 O4 10_556 1.4251(17) ?
Cl1 O3 . 1.436(3) ?
Cl1 O2 . 1.477(3) ?
O1 N1 . 1.326(2) ?
N1 N2 . 1.312(2) ?
N1 C6 . 1.374(3) ?
N2 N3 . 1.329(2) ?
N3 C1 . 1.365(3) ?
N3 H3B . 0.92(3) ?
N4 C7 . 1.139(7) ?
C1 C6 . 1.398(3) ?
C1 C2 . 1.403(3) ?
C2 C3 . 1.375(3) ?
C2 H2A . 0.9300 ?
C3 C4 . 1.427(3) ?
C3 H3A . 0.9300 ?
C4 C5 . 1.372(3) ?
C4 H4A . 0.9300 ?
C5 C6 . 1.402(3) ?
C5 H5A . 0.9300 ?
C7 C8 . 1.459(8) ?
C8 H8A . 0.96(3) ?

loop_
_geom_hbond_atom_site_label_D
_geom_hbond_atom_site_label_H
_geom_hbond_atom_site_label_A
_geom_hbond_distance_DH
_geom_hbond_distance_HA
_geom_hbond_distance_DA
_geom_hbond_angle_DHA
N3 H3B O2 0.92(3) 1.97(3) 2.8912(19) 171(3)
N3 H3B O4 0.92(3) 2.57(3) 3.139(3) 121(2)

loop_
_geom_torsion_atom_site_label_1
_geom_torsion_atom_site_label_2
_geom_torsion_atom_site_label_3
_geom_torsion_atom_site_label_4
_geom_torsion_site_symmetry_1
_geom_torsion
O1 Fe1 O1 N1 7 -140.19(17)
O1 Fe1 O1 N1 9 93.28(11)
O1 Fe1 O1 N1 3 -86.72(11)
O1 Fe1 O1 N1 8 -173.89(14)
O1 Fe1 O1 N1 2 6.11(14)
Fe1 O1 N1 N2 . 103.06(18)
Fe1 O1 N1 C6 . -81.6(2)
O1 N1 N2 N3 . 176.14(16)
C6 N1 N2 N3 . 0.2(2)
N1 N2 N3 C1 . -0.1(2)
N2 N3 C1 C6 . 0.0(2)
N2 N3 C1 C2 . -177.0(2)
N3 C1 C2 C3 . 176.8(2)
C6 C1 C2 C3 . 0.2(3)
C1 C2 C3 C4 . 1.6(3)
C2 C3 C4 C5 . -1.5(3)
C3 C4 C5 C6 . -0.4(3)
N2 N1 C6 C1 . -0.1(2)
O1 N1 C6 C1 . -175.78(18)
N2 N1 C6 C5 . 179.6(2)
O1 N1 C6 C5 . 3.9(4)
N3 C1 C6 N1 . 0.1(2)
C2 C1 C6 N1 . 177.53(18)
N3 C1 C6 C5 . -179.67(19)
C2 C1 C6 C5 . -2.2(3)
C4 C5 C6 N1 . -177.4(2)
C4 C5 C6 C1 . 2.3(3)
